data_7243737
loop_
_publ_author_name
'Garc\'ia-Santos, Isabel'
'Casti\~neiras, Alfonso'
'Mahmoudi, Ghodrat'
'Babashkina, Maria G.'
'Zangrando, Ennio'
'Gomila, Rosa M.'
'Frontera, Antonio'
'Safin, Damir A.'

_publ_section_title
;
 Lead(ii) supramolecular structures formed through a cooperative influence
 of the hydrazinecarbothioamide derived and ancillary ligands
;
_journal_issue 2
_journal_name_full CrystEngComm
_journal_page_first 368
_journal_page_last 378
_journal_paper_doi 10.1039/D1CE01251G
_journal_volume 24
_journal_year 2022
_chemical_formula_moiety 'C16 H20 N10 Pb2 S2, 2(N O 3), C H4 O, H 2 O'
_chemical_formula_sum 'C17 H26 N12 O8 Pb2 S2'
_chemical_formula_weight 1005.00
_space_group_crystal_system monoclinic
_space_group_IT_number 15
_space_group_name_Hall '-C 2yc'
_space_group_name_H-M_alt 'C 1 2/c 1'
_atom_sites_solution_hydrogens mixed
_audit_creation_method SHELXL-2018/3
_audit_update_record
;
2021-08-28 deposited with the CCDC.	2021-10-13 downloaded from the CCDC.
;
_cell_angle_alpha 90
_cell_angle_beta 97.7400(10)
_cell_angle_gamma 90
_cell_formula_units_Z 4
_cell_length_a 20.5481(7)
_cell_length_b 10.7642(3)
_cell_length_c 12.7256(4)
_cell_measurement_reflns_used 9321
_cell_measurement_temperature 100(2)
_cell_measurement_theta_max 30.48
_cell_measurement_theta_min 2.60
_cell_volume 2789.05(15)
_computing_cell_refinement 'APEX3 Software (Bruker, 2019)'
_computing_data_collection 'APEX3 Software (Bruker, 2019)'
_computing_data_reduction 'APEX3 Software (Bruker, 2019)'
_computing_structure_refinement 'SHELXL-2018/3 (Sheldrick, 2018)'
_computing_structure_solution 'SHELXS-2013 (Sheldrick, 2013)'
_diffrn_ambient_temperature 100(2)
_diffrn_measured_fraction_theta_full 0.999
_diffrn_measured_fraction_theta_max 0.999
_diffrn_measurement_device_type 'Bruker D8 VENTURE PHOTON III-14'
_diffrn_measurement_method 'omega and phi'
_diffrn_radiation_type MoK\a
_diffrn_radiation_wavelength 0.71073
_diffrn_reflns_av_R_equivalents 0.0387
_diffrn_reflns_av_unetI/netI 0.0178
_diffrn_reflns_Laue_measured_fraction_full 0.999
_diffrn_reflns_Laue_measured_fraction_max 0.999
_diffrn_reflns_limit_h_max 29
_diffrn_reflns_limit_h_min -28
_diffrn_reflns_limit_k_max 15
_diffrn_reflns_limit_k_min -15
_diffrn_reflns_limit_l_max 18
_diffrn_reflns_limit_l_min -18
_diffrn_reflns_number 53314
_diffrn_reflns_point_group_measured_fraction_full 0.999
_diffrn_reflns_point_group_measured_fraction_max 0.999
_diffrn_reflns_theta_full 25.242
_diffrn_reflns_theta_max 30.549
_diffrn_reflns_theta_min 2.599
_diffrn_source 'microfocus sealed tube'
_exptl_absorpt_coefficient_mu 12.272
_exptl_absorpt_correction_T_max 1.000
_exptl_absorpt_correction_T_min 0.855
_exptl_absorpt_correction_type multi-scan
_exptl_absorpt_process_details SADABS
_exptl_crystal_colour Yellow
_exptl_crystal_density_diffrn 2.393
_exptl_crystal_description prism
_exptl_crystal_F_000 1888
_exptl_crystal_size_max 0.080
_exptl_crystal_size_mid 0.070
_exptl_crystal_size_min 0.060
_refine_diff_density_max 1.119
_refine_diff_density_min -0.755
_refine_diff_density_rms 0.116
_refine_ls_extinction_method none
_refine_ls_goodness_of_fit_ref 1.064
_refine_ls_hydrogen_treatment mixed
_refine_ls_matrix_type full
_refine_ls_number_parameters 196
_refine_ls_number_reflns 4276
_refine_ls_number_restraints 3
_refine_ls_restrained_S_all 1.150
_refine_ls_R_factor_all 0.0212
_refine_ls_R_factor_gt 0.0173
_refine_ls_shift/su_max 0.003
_refine_ls_shift/su_mean 0.000
_refine_ls_structure_factor_coef Fsqd
_refine_ls_weighting_details 'w=1/[\s^2^(Fo^2^)+(0.0138P)^2^+9.6630P] where P=(Fo^2^+2Fc^2^)/3'
_refine_ls_weighting_scheme calc
_refine_ls_wR_factor_gt 0.0366
_refine_ls_wR_factor_ref 0.0376
_reflns_Friedel_coverage 0.000
_reflns_number_gt 3887
_reflns_number_total 4276
_reflns_threshold_expression 'I > 2\s(I)'
_cod_data_source_file d1ce01251g1.cif
_cod_data_source_block shelx_CCDC1
_cod_depositor_comments 'Adding full bibliography for 7243734--7243737.cif.'
_cod_original_sg_symbol_H-M 'C 2/c'
_cod_database_code 7243737
_shelx_shelxl_version_number 2018/3
_shelx_space_group_comment
;
The symmetry employed for this shelxl refinement is uniquely defined
by the following loop, which should always be used as a source of
symmetry information in preference to the above space-group names.
They are only intended as comments.
;
_shelx_estimated_absorpt_t_min 0.440
_shelx_estimated_absorpt_t_max 0.526

loop_
_space_group_symop_operation_xyz
'x, y, z'
'-x, y, -z+1/2'
'x+1/2, y+1/2, z'
'-x+1/2, y+1/2, -z+1/2'
'-x, -y, -z'
'x, -y, z-1/2'
'-x+1/2, -y+1/2, -z'
'x+1/2, -y+1/2, z-1/2'

loop_
_atom_site_label
_atom_site_type_symbol
_atom_site_fract_x
_atom_site_fract_y
_atom_site_fract_z
_atom_site_U_iso_or_equiv
_atom_site_adp_type
_atom_site_occupancy
_atom_site_site_symmetry_order
_atom_site_calc_flag
_atom_site_refinement_flags_posn
_atom_site_refinement_flags_adp
_atom_site_refinement_flags_occupancy
_atom_site_disorder_assembly
_atom_site_disorder_group
Pb Pb 0.05141(2) 0.65996(2) 0.12460(2) 0.01288(3) Uani 1 1 d . . . . .
S1 S -0.08430(3) 0.63451(5) 0.15478(5) 0.01378(11) Uani 1 1 d . . . . .
O1W O 0.000000 0.8843(4) 0.250000 0.103(2) Uani 1 2 d DS T P . .
H1W H -0.032127 0.924339 0.195606 0.154 Uiso 1 1 d DR U . A .
N1 N 0.14591(10) 0.5106(2) 0.12933(17) 0.0160(4) Uani 1 1 d . . . . .
N2 N 0.01897(10) 0.44358(19) 0.11916(16) 0.0135(4) Uani 1 1 d . . . . .
N3 N -0.04519(10) 0.3967(2) 0.11159(17) 0.0154(4) Uani 1 1 d . . . . .
N4 N -0.15246(11) 0.4258(2) 0.12559(18) 0.0184(4) Uani 1 1 d . . . . .
H4N H -0.1826(16) 0.474(3) 0.132(3) 0.022 Uiso 1 1 d . U . . .
N5 N 0.04578(12) 0.2335(2) 0.1143(2) 0.0216(5) Uani 1 1 d . . . . .
H5B H 0.0755(18) 0.178(3) 0.120(3) 0.026 Uiso 1 1 d . U . . .
H5A H 0.0038(18) 0.214(3) 0.120(3) 0.026 Uiso 1 1 d . U . . .
C1 C 0.20862(13) 0.5482(3) 0.1348(2) 0.0197(5) Uani 1 1 d . . . . .
H1 H 0.218046 0.634395 0.141827 0.024 Uiso 1 1 d R U . . .
C2 C 0.26006(14) 0.4660(3) 0.1303(2) 0.0229(5) Uani 1 1 d . . . . .
H2 H 0.303927 0.495361 0.134306 0.027 Uiso 1 1 d R U . . .
C3 C 0.24644(13) 0.3403(3) 0.1201(2) 0.0216(5) Uani 1 1 d . . . . .
H3 H 0.280833 0.282056 0.116492 0.026 Uiso 1 1 d R U . . .
C4 C 0.18169(14) 0.3005(3) 0.1151(2) 0.0207(5) Uani 1 1 d . . . . .
H4 H 0.171208 0.214624 0.108265 0.025 Uiso 1 1 d R U . . .
C5 C 0.13235(12) 0.3885(2) 0.12022(19) 0.0147(5) Uani 1 1 d . . . . .
C6 C 0.06250(12) 0.3537(2) 0.11825(19) 0.0152(5) Uani 1 1 d . . . . .
C7 C -0.09129(12) 0.4736(2) 0.12951(18) 0.0140(4) Uani 1 1 d . . . . .
C8 C -0.16644(14) 0.2951(3) 0.1062(2) 0.0240(6) Uani 1 1 d . . . . .
H8A H -0.141370 0.245429 0.162146 0.036 Uiso 1 1 d R U . . .
H8B H -0.153874 0.271606 0.037261 0.036 Uiso 1 1 d R U . . .
H8C H -0.213489 0.280054 0.105940 0.036 Uiso 1 1 d R U . . .
N6 N 0.16111(13) 0.9415(2) 0.1294(2) 0.0266(5) Uani 1 1 d . . . . .
O1 O 0.16646(11) 0.83042(18) 0.15626(18) 0.0292(5) Uani 1 1 d . . . . .
O2 O 0.20798(12) 1.0029(2) 0.1082(2) 0.0401(6) Uani 1 1 d . . . . .
O3 O 0.10618(14) 0.9914(3) 0.1220(4) 0.0815(13) Uani 1 1 d . . . . .
C10 C -0.0492(6) 0.9482(10) 0.1628(9) 0.075(3) Uiso 0.5 1 d D . P A 2
H10A H -0.057754 0.967663 0.234865 0.113 Uiso 0.5 1 calc R U P A 2
H10B H -0.002741 0.926469 0.164046 0.113 Uiso 0.5 1 calc R U P A 2
H10C H -0.076602 0.877963 0.135119 0.113 Uiso 0.5 1 calc R U P A 2
O5 O -0.0629(3) 1.0447(6) 0.1020(5) 0.0579(15) Uiso 0.5 1 d D . P A 2
H5 H -0.051250 1.031152 0.042273 0.087 Uiso 0.5 1 calc R U P A 2

loop_
_atom_site_aniso_label
_atom_site_aniso_U_11
_atom_site_aniso_U_22
_atom_site_aniso_U_33
_atom_site_aniso_U_23
_atom_site_aniso_U_13
_atom_site_aniso_U_12
Pb 0.01312(4) 0.01197(4) 0.01343(4) 0.00154(3) 0.00130(3) 0.00002(3)
S1 0.0134(3) 0.0142(3) 0.0134(3) 0.0005(2) 0.0003(2) 0.0007(2)
O1W 0.142(5) 0.028(2) 0.117(5) 0.000 -0.061(4) 0.000
N1 0.0148(10) 0.0177(10) 0.0156(9) 0.0016(8) 0.0021(8) 0.0022(8)
N2 0.0135(10) 0.0131(9) 0.0135(9) -0.0011(7) 0.0005(7) -0.0003(7)
N3 0.0139(10) 0.0156(10) 0.0166(10) -0.0011(8) 0.0016(8) -0.0025(8)
N4 0.0156(10) 0.0201(11) 0.0200(10) -0.0051(9) 0.0041(8) -0.0046(8)
N5 0.0194(11) 0.0151(10) 0.0297(13) 0.0003(9) 0.0012(10) 0.0020(9)
C1 0.0171(12) 0.0205(13) 0.0220(13) 0.0036(10) 0.0040(10) -0.0001(10)
C2 0.0164(12) 0.0300(15) 0.0220(13) 0.0050(11) 0.0017(10) 0.0029(11)
C3 0.0188(12) 0.0268(14) 0.0192(12) 0.0000(11) 0.0030(10) 0.0091(11)
C4 0.0236(13) 0.0192(12) 0.0186(12) -0.0021(10) 0.0006(10) 0.0048(10)
C5 0.0174(12) 0.0161(11) 0.0100(10) 0.0011(9) 0.0002(9) 0.0023(9)
C6 0.0185(12) 0.0154(11) 0.0113(10) 0.0000(9) 0.0009(9) 0.0043(9)
C7 0.0161(11) 0.0156(11) 0.0101(10) -0.0004(9) 0.0006(8) -0.0030(9)
C8 0.0247(14) 0.0226(13) 0.0255(14) -0.0061(11) 0.0064(11) -0.0114(11)
N6 0.0274(13) 0.0185(11) 0.0332(14) 0.0018(10) 0.0015(11) 0.0050(9)
O1 0.0310(11) 0.0150(9) 0.0386(12) 0.0004(9) -0.0064(9) 0.0016(8)
O2 0.0387(13) 0.0304(12) 0.0555(16) 0.0146(11) 0.0225(12) 0.0098(10)
O3 0.0361(15) 0.0409(17) 0.173(4) 0.037(2) 0.033(2) 0.0211(13)

loop_
_atom_type_symbol
_atom_type_description
_atom_type_scat_dispersion_real
_atom_type_scat_dispersion_imag
_atom_type_scat_source
C C 0.0033 0.0016 'International Tables Vol C Tables 4.2.6.8 and 6.1.1.4'
H H 0.0000 0.0000 'International Tables Vol C Tables 4.2.6.8 and 6.1.1.4'
N N 0.0061 0.0033 'International Tables Vol C Tables 4.2.6.8 and 6.1.1.4'
O O 0.0106 0.0060 'International Tables Vol C Tables 4.2.6.8 and 6.1.1.4'
Pb Pb -3.3944 10.1111 'International Tables Vol C Tables 4.2.6.8 and 6.1.1.4'
S S 0.1246 0.1234 'International Tables Vol C Tables 4.2.6.8 and 6.1.1.4'

loop_
_geom_angle_atom_site_label_1
_geom_angle_atom_site_label_2
_geom_angle_atom_site_label_3
_geom_angle
_geom_angle_site_symmetry_1
_geom_angle_site_symmetry_3
_geom_angle_publ_flag
N2 Pb N1 66.08(7) . . ?
N2 Pb S1 87.88(5) . 2 ?
N1 Pb S1 80.38(5) . 2 ?
N2 Pb S1 69.16(5) . . ?
N1 Pb S1 133.99(5) . . ?
S1 Pb S1 87.959(18) 2 . ?
N2 Pb O1 143.85(6) . . ?
N1 Pb O1 78.12(6) . . ?
S1 Pb O1 81.10(5) 2 . ?
S1 Pb O1 143.76(4) . . ?
N2 Pb O1W 129.89(7) . . ?
N1 Pb O1W 141.93(5) . . ?
S1 Pb O1W 67.74(4) 2 . ?
S1 Pb O1W 66.98(4) . . ?
O1 Pb O1W 76.92(6) . . ?
N2 Pb Pb 81.48(5) . 2 ?
N1 Pb Pb 117.60(5) . 2 ?
S1 Pb Pb 45.180(13) 2 2 ?
S1 Pb Pb 43.842(12) . 2 ?
O1 Pb Pb 112.44(5) . 2 ?
O1W Pb Pb 49.96(5) . 2 ?
C7 S1 Pb 106.29(8) . 2 ?
C7 S1 Pb 97.22(8) . . ?
Pb S1 Pb 90.978(17) 2 . ?
C7 S1 S1 98.92(8) . 2 ?
Pb S1 S1 46.726(13) 2 2 ?
Pb S1 S1 45.316(13) . 2 ?
C10 O1W C10 127.5(9) 2 . ?
C10 O1W Pb 118.0(4) 2 . ?
C10 O1W Pb 101.9(4) . . ?
C10 O1W H1W 127.9 2 . ?
C10 O1W H1W 1.4 . . ?
Pb O1W H1W 102.5 . . ?
Pb O1W H1W 116.772(10) . 2 ?
H1W O1W H1W 128.3 . 2 ?
C1 N1 C5 119.0(2) . . ?
C1 N1 Pb 122.76(17) . . ?
C5 N1 Pb 118.17(16) . . ?
C6 N2 N3 111.6(2) . . ?
C6 N2 Pb 121.45(17) . . ?
N3 N2 Pb 126.91(15) . . ?
C7 N3 N2 117.3(2) . . ?
C7 N4 C8 122.4(2) . . ?
C7 N4 H4N 118(2) . . ?
C8 N4 H4N 120(2) . . ?
C6 N5 H5B 120(2) . . ?
C6 N5 H5A 118(2) . . ?
H5B N5 H5A 121(3) . . ?
N1 C1 C2 122.5(3) . . ?
N1 C1 H1 118.7 . . ?
C2 C1 H1 118.7 . . ?
C3 C2 C1 118.8(3) . . ?
C3 C2 H2 120.6 . . ?
C1 C2 H2 120.6 . . ?
C2 C3 C4 119.0(3) . . ?
C2 C3 H3 120.5 . . ?
C4 C3 H3 120.5 . . ?
C3 C4 C5 119.0(3) . . ?
C3 C4 H4 120.5 . . ?
C5 C4 H4 120.5 . . ?
N1 C5 C4 121.6(2) . . ?
N1 C5 C6 116.0(2) . . ?
C4 C5 C6 122.4(2) . . ?
N2 C6 N5 122.6(2) . . ?
N2 C6 C5 118.1(2) . . ?
N5 C6 C5 119.3(2) . . ?
N3 C7 N4 116.5(2) . . ?
N3 C7 S1 127.82(19) . . ?
N4 C7 S1 115.61(19) . . ?
N4 C8 H8A 109.5 . . ?
N4 C8 H8B 109.5 . . ?
H8A C8 H8B 109.5 . . ?
N4 C8 H8C 109.5 . . ?
H8A C8 H8C 109.5 . . ?
H8B C8 H8C 109.5 . . ?
O2 N6 O3 118.8(3) . . ?
O2 N6 O1 122.3(3) . . ?
O3 N6 O1 118.8(3) . . ?
N6 O1 Pb 121.06(18) . . ?
O5 C10 O1W 147.5(10) . . ?
O5 C10 H1W 149.2 . . ?
O1W C10 H1W 2.5 . . ?
O5 C10 H10A 109.5 . . ?
O1W C10 H10A 66.9 . . ?
H1W C10 H10A 65.1 . . ?
O5 C10 H10B 109.5 . . ?
O1W C10 H10B 49.2 . . ?
H1W C10 H10B 51.6 . . ?
H10A C10 H10B 109.5 . . ?
O5 C10 H10C 109.5 . . ?
O1W C10 H10C 101.6 . . ?
H1W C10 H10C 100.5 . . ?
H10A C10 H10C 109.5 . . ?
H10B C10 H10C 109.5 . . ?
C10 O5 H5 109.5 . . ?

loop_
_geom_bond_atom_site_label_1
_geom_bond_atom_site_label_2
_geom_bond_distance
_geom_bond_site_symmetry_2
_geom_bond_publ_flag
Pb N2 2.421(2) . ?
Pb N1 2.515(2) . ?
Pb S1 2.8112(6) 2 ?
Pb S1 2.8788(6) . ?
Pb O1 2.977(2) . ?
Pb O1W 3.154(4) . ?
Pb Pb 4.0579(2) 2 ?
S1 C7 1.764(3) . ?
S1 S1 3.9514(12) 2 ?
O1W C10 1.557(11) 2 ?
O1W C10 1.557(10) . ?
O1W H1W 0.9888 . ?
O1W H1W 0.9888 2 ?
N1 C1 1.343(3) . ?
N1 C5 1.346(3) . ?
N2 C6 1.319(3) . ?
N2 N3 1.403(3) . ?
N3 C7 1.301(3) . ?
N4 C7 1.353(3) . ?
N4 C8 1.451(4) . ?
N4 H4N 0.82(3) . ?
N5 C6 1.338(3) . ?
N5 H5B 0.85(4) . ?
N5 H5A 0.90(4) . ?
C1 C2 1.385(4) . ?
C1 H1 0.9500 . ?
C2 C3 1.385(4) . ?
C2 H2 0.9500 . ?
C3 C4 1.391(4) . ?
C3 H3 0.9500 . ?
C4 C5 1.396(4) . ?
C4 H4 0.9500 . ?
C5 C6 1.480(4) . ?
C8 H8A 0.9800 . ?
C8 H8B 0.9800 . ?
C8 H8C 0.9800 . ?
N6 O2 1.228(3) . ?
N6 O3 1.242(4) . ?
N6 O1 1.244(3) . ?
C10 O5 1.303(11) . ?
C10 H1W 0.5689 . ?
C10 H10A 0.9800 . ?
C10 H10B 0.9800 . ?
C10 H10C 0.9800 . ?
O5 H5 0.8400 . ?

loop_
_geom_torsion_atom_site_label_1
_geom_torsion_atom_site_label_2
_geom_torsion_atom_site_label_3
_geom_torsion_atom_site_label_4
_geom_torsion
_geom_torsion_site_symmetry_1
_geom_torsion_site_symmetry_2
_geom_torsion_site_symmetry_3
_geom_torsion_site_symmetry_4
_geom_torsion_publ_flag
C6 N2 N3 C7 168.7(2) . . . . ?
Pb N2 N3 C7 -14.3(3) . . . . ?
C5 N1 C1 C2 0.6(4) . . . . ?
Pb N1 C1 C2 -175.6(2) . . . . ?
N1 C1 C2 C3 -0.1(4) . . . . ?
C1 C2 C3 C4 -0.3(4) . . . . ?
C2 C3 C4 C5 0.2(4) . . . . ?
C1 N1 C5 C4 -0.8(4) . . . . ?
Pb N1 C5 C4 175.70(18) . . . . ?
C1 N1 C5 C6 178.0(2) . . . . ?
Pb N1 C5 C6 -5.5(3) . . . . ?
C3 C4 C5 N1 0.3(4) . . . . ?
C3 C4 C5 C6 -178.4(2) . . . . ?
N3 N2 C6 N5 -2.2(3) . . . . ?
Pb N2 C6 N5 -179.37(19) . . . . ?
N3 N2 C6 C5 176.96(19) . . . . ?
Pb N2 C6 C5 -0.2(3) . . . . ?
N1 C5 C6 N2 3.9(3) . . . . ?
C4 C5 C6 N2 -177.3(2) . . . . ?
N1 C5 C6 N5 -176.9(2) . . . . ?
C4 C5 C6 N5 1.9(4) . . . . ?
N2 N3 C7 N4 -177.7(2) . . . . ?
N2 N3 C7 S1 4.3(3) . . . . ?
C8 N4 C7 N3 2.1(4) . . . . ?
C8 N4 C7 S1 -179.7(2) . . . . ?
Pb S1 C7 N3 -88.7(2) 2 . . . ?
Pb S1 C7 N3 4.5(2) . . . . ?
S1 S1 C7 N3 -41.3(2) 2 . . . ?
Pb S1 C7 N4 93.30(18) 2 . . . ?
Pb S1 C7 N4 -173.55(17) . . . . ?
S1 S1 C7 N4 140.68(17) 2 . . . ?
O2 N6 O1 Pb -155.5(2) . . . . ?
O3 N6 O1 Pb 23.2(4) . . . . ?
C10 O1W C10 O5 28.3(16) 2 . . . ?
Pb O1W C10 O5 -111.9(18) . . . . ?
